data_7049393
loop_
_publ_author_name
'Dehnhardt, Natalie'
'B\"oth, Andr\'e'
'Heine, Johanna'

_publ_section_title
;
 Surprising discoveries on the way to an old compound: four transient
 iodido antimonates
;
_journal_name_full 'Dalton Transactions'
_journal_paper_doi 10.1039/C9DT00575G
_journal_year 2019
_chemical_formula_moiety '3(I7 Sb2), I4 Sb, 3(I3 Sb), 4(C8 H12 Cu N4)'
_chemical_formula_sum 'C32 H48 Cu4 I34 N16 Sb10'
_chemical_formula_weight 6443.12
_space_group_crystal_system triclinic
_space_group_IT_number 1
_space_group_name_Hall 'P 1'
_space_group_name_H-M_alt 'P 1'
_symmetry_space_group_name_Hall 'P 1'
_symmetry_space_group_name_H-M 'P 1'
_atom_sites_solution_hydrogens geom
_audit_creation_date 2017-05-04
_audit_creation_method
;
Olex2 1.2
(compiled 2017.03.28 svn.r3405 for OlexSys, GUI svn.r5335)
;
_audit_update_record
;
2018-11-26 deposited with the CCDC.    2019-03-18 downloaded from the CCDC.
;
_cell_angle_alpha 107.700(3)
_cell_angle_beta 94.743(3)
_cell_angle_gamma 93.000(3)
_cell_formula_units_Z 1
_cell_length_a 12.8463(4)
_cell_length_b 13.0686(4)
_cell_length_c 19.1151(6)
_cell_measurement_reflns_used 39114
_cell_measurement_temperature 100
_cell_measurement_theta_max 29.7
_cell_measurement_theta_min 1.60
_cell_volume 3036.56(17)
_computing_molecular_graphics 'Olex2 (Dolomanov et al., 2009)'
_computing_publication_material 'Olex2 (Dolomanov et al., 2009)'
_computing_structure_refinement 'XL (Sheldrick, 2008)'
_computing_structure_solution 'XS (Sheldrick, 2008)'
_diffrn_ambient_temperature 100
_diffrn_measured_fraction_theta_full 1.000
_diffrn_measured_fraction_theta_max 0.995
_diffrn_measurement_device_type 'Stoe IPDS-II'
_diffrn_measurement_method 'area detetor, \w scans'
_diffrn_radiation_monochromator graphite
_diffrn_radiation_type MoK\a
_diffrn_radiation_wavelength 0.71073
_diffrn_reflns_av_R_equivalents 0.0635
_diffrn_reflns_av_unetI/netI 0.0543
_diffrn_reflns_Laue_measured_fraction_full 1.000
_diffrn_reflns_Laue_measured_fraction_max 0.995
_diffrn_reflns_number 30447
_diffrn_reflns_point_group_measured_fraction_full 1.000
_diffrn_reflns_point_group_measured_fraction_max 0.995
_diffrn_reflns_theta_full 25.242
_diffrn_reflns_theta_max 29.198
_diffrn_reflns_theta_min 1.596
_diffrn_source 'sealed X-ray tube'
_exptl_absorpt_coefficient_mu 11.541
_exptl_absorpt_correction_T_max 0.2641
_exptl_absorpt_correction_T_min 0.1401
_exptl_absorpt_correction_type numerical
_exptl_absorpt_process_details 'STOE XRED32 1.53'
_exptl_crystal_colour orange
_exptl_crystal_colour_primary orange
_exptl_crystal_density_diffrn 3.523
_exptl_crystal_description block
_exptl_crystal_F_000 2780
_exptl_crystal_size_max 0.255
_exptl_crystal_size_mid 0.184
_exptl_crystal_size_min 0.173
_refine_diff_density_max 1.682
_refine_diff_density_min -1.168
_refine_diff_density_rms 0.232
_refine_ls_abs_structure_details
;
 Refined as an inversion twin.
;
_refine_ls_abs_structure_Flack 0.23(5)
_refine_ls_extinction_coef 0.000259(9)
_refine_ls_extinction_expression Fc^*^=kFc[1+0.001xFc^2^\l^3^/sin(2\q)]^-1/4^
_refine_ls_extinction_method 'SHELXL-2014/7 (Sheldrick 2014'
_refine_ls_goodness_of_fit_ref 0.796
_refine_ls_hydrogen_treatment constr
_refine_ls_matrix_type full
_refine_ls_number_parameters 883
_refine_ls_number_reflns 30447
_refine_ls_number_restraints 84
_refine_ls_restrained_S_all 0.796
_refine_ls_R_factor_all 0.0532
_refine_ls_R_factor_gt 0.0350
_refine_ls_shift/su_max 0.000
_refine_ls_shift/su_mean 0.000
_refine_ls_structure_factor_coef Fsqd
_refine_ls_weighting_details 'w=1/[\s^2^(Fo^2^)+(0.0443P)^2^] where P=(Fo^2^+2Fc^2^)/3'
_refine_ls_weighting_scheme calc
_refine_ls_wR_factor_gt 0.0775
_refine_ls_wR_factor_ref 0.0801
_reflns_Friedel_coverage 1.000
_reflns_Friedel_fraction_full 1.000
_reflns_Friedel_fraction_max 0.995
_reflns_number_gt 19544
_reflns_number_total 30447
_reflns_threshold_expression 'I > 2\s(I)'
_cod_data_source_file c9dt00575g2.cif
_cod_data_source_block compound3
_cod_database_code 7049393
_shelx_shelxl_version_number 2014/7
_shelx_space_group_comment
;
The symmetry employed for this shelxl refinement is uniquely defined
by the following loop, which should always be used as a source of
symmetry information in preference to the above space-group names.
They are only intended as comments.
;
_olex2_refinement_description
;
1. Twinned data refinement
 Scales: 0.77(5)
 0.23(5)
2. Fixed Uiso
 At 1.5 times of:
  All C(H,H,H) groups
3. Restrained distances
 C13-C14
 1.2 with sigma of 0.02
 C25-C26
 1.2 with sigma of 0.02
 N5-C10
 -2.5 with sigma of 0.02
 C14-C13
 -1.4 with sigma of 0.02
4. Uiso/Uaniso restraints and constraints
Uanis(C6) \\sim Ueq, Uanis(C4) \\sim Ueq, Uanis(C3) \\sim Ueq, Uanis(C8) \\sim
Ueq, Uanis(C14) \\sim Ueq, Uanis(C9) \\sim Ueq, Uanis(C10) \\sim Ueq,
Uanis(C16) \\sim Ueq, Uanis(C22) \\sim Ueq, Uanis(C24) \\sim Ueq, Uanis(C18)
\\sim Ueq, Uanis(C20) \\sim Ueq: with sigma of 0.01 and sigma for terminal
atoms of 0.02
Uanis(C26) \\sim Ueq: with sigma of 0.01 and sigma for terminal atoms of 0.02
Uanis(C8) \\sim Ueq: with sigma of 0.001 and sigma for terminal atoms of 0.002
Uanis(C20) \\sim Ueq: with sigma of 0.001 and sigma for terminal atoms of 0.002
Uanis(C24) \\sim Ueq: with sigma of 0.01 and sigma for terminal atoms of 0.02
Uanis(C16) \\sim Ueq: with sigma of 0.01 and sigma for terminal atoms of 0.02
Uanis(C16) \\sim Ueq, Uanis(C24) \\sim Ueq: with sigma of 0.001 and sigma for
terminal atoms of 0.002
5.a Idealised Me refined as rotating group:
 C2(H2A,H2B,H2C), C16(H16A,H16B,H16C), C32(H32A,H32B,H32C), C20(H20A,H20B,
 H20C), C6(H6A,H6B,H6C), C22(H22A,H22B,H22C), C28(H28A,H28B,H28C), C30(H30A,
 H30B,H30C), C12(H12A,H12B,H12C), C24(H24A,H24B,H24C), C8(H8A,H8B,H8C), C4(H4A,
 H4B,H4C), C18(H18A,H18B,H18C), C26(H26A,H26B,H26C), C14(H14A,H14B,H14C),
 C10(H10A,H10B,H10C)
;
_olex2_submission_special_instructions 'No special instructions were received'

loop_
_space_group_symop_operation_xyz
'x, y, z'

loop_
_atom_site_label
_atom_site_type_symbol
_atom_site_fract_x
_atom_site_fract_y
_atom_site_fract_z
_atom_site_U_iso_or_equiv
_atom_site_adp_type
_atom_site_occupancy
_atom_site_site_symmetry_order
_atom_site_calc_flag
_atom_site_refinement_flags_posn
_atom_site_refinement_flags_adp
Sb9 Sb 1.03131(16) 0.11069(14) 0.13780(10) 0.0145(4) Uani 1 1 d . .
I14 I 1.06298(17) -0.16615(15) 0.08867(10) 0.0180(5) Uani 1 1 d . .
I9 I 0.99560(18) -0.42201(16) 0.39910(12) 0.0233(4) Uani 1 1 d . .
Sb4 Sb 1.14355(16) -0.15918(14) 0.23609(10) 0.0144(4) Uani 1 1 d . .
I13 I 1.15131(19) -0.37850(16) 0.20377(13) 0.0233(5) Uani 1 1 d . .
I7 I 1.20823(18) -0.12825(16) 0.40689(11) 0.0182(5) Uani 1 1 d . .
I15 I 0.60297(19) -0.26302(17) 0.13974(13) 0.0231(5) Uani 1 1 d . .
I24 I 1.09699(17) 0.10939(15) 0.29738(11) 0.0168(4) Uani 1 1 d . .
I12 I 1.34964(17) -0.11034(17) 0.21689(11) 0.0207(4) Uani 1 1 d . .
I16 I 0.83869(19) -0.45956(16) 0.06438(12) 0.0245(5) Uani 1 1 d . .
I30 I 0.95194(19) 0.06721(17) -0.01628(11) 0.0199(4) Uani 1 1 d . .
I11 I 0.89160(18) -0.20626(15) 0.27652(11) 0.0168(4) Uani 1 1 d . .
Sb6 Sb 0.87433(16) 0.08010(14) -0.18501(10) 0.0157(4) Uani 1 1 d . .
I31 I 1.23718(18) 0.12964(17) 0.11003(12) 0.0197(5) Uani 1 1 d . .
I33 I 0.49190(18) -0.02255(16) 0.03519(11) 0.0204(5) Uani 1 1 d . .
Sb10 Sb 0.69520(16) 0.02550(14) 0.00687(10) 0.0154(4) Uani 1 1 d . .
Sb3 Sb 0.96118(16) -0.20656(14) 0.43707(10) 0.0148(4) Uani 1 1 d . .
Sb2 Sb 1.30079(15) -0.11802(14) 0.56729(10) 0.0142(4) Uani 1 1 d . .
I4 I 1.35978(18) -0.07519(17) 0.72359(11) 0.0200(5) Uani 1 1 d . .
I27 I 0.63885(17) 0.01101(16) 0.35380(11) 0.0206(5) Uani 1 1 d . .
I17 I 0.75192(19) -0.24300(16) -0.04189(11) 0.0211(5) Uani 1 1 d . .
I29 I 1.00115(19) 0.32777(15) 0.18427(12) 0.0228(4) Uani 1 1 d . .
I28 I 0.78448(17) 0.03390(15) 0.16730(11) 0.0155(4) Uani 1 1 d . .
I10 I 0.75485(19) -0.22741(18) 0.46472(12) 0.0224(5) Uani 1 1 d . .
Sb7 Sb 1.18728(16) 0.14597(14) 0.46719(10) 0.0148(4) Uani 1 1 d . .
Sb5 Sb 0.80406(16) -0.24205(14) 0.10519(10) 0.0150(4) Uani 1 1 d . .
I5 I 1.31128(18) -0.33713(15) 0.53050(12) 0.0228(5) Uani 1 1 d . .
I8 I 1.04132(18) -0.15154(16) 0.59218(11) 0.0179(4) Uani 1 1 d . .
I1 I 1.20220(19) -0.13096(19) 0.90476(12) 0.0221(5) Uani 1 1 d . .
I6 I 1.50222(17) -0.06920(17) 0.53630(12) 0.0209(5) Uani 1 1 d . .
I19 I 1.08486(16) 0.11161(15) -0.20716(11) 0.0193(4) Uani 1 1 d . .
I3 I 0.90878(17) -0.19180(16) 0.78308(12) 0.0193(4) Uani 1 1 d . .
I34 I 0.63727(18) -0.01157(17) -0.14926(11) 0.0202(5) Uani 1 1 d . .
I20 I 0.78978(19) 0.04237(17) -0.32914(11) 0.0214(5) Uani 1 1 d . .
Sb8 Sb 0.84595(16) 0.06248(14) 0.33845(10) 0.0147(4) Uani 1 1 d . .
I32 I 0.68727(18) 0.24538(16) 0.04818(12) 0.0234(5) Uani 1 1 d . .
I2 I 1.14823(18) -0.37833(16) 0.70783(12) 0.0232(5) Uani 1 1 d . .
I18 I 0.8418(2) 0.29589(16) -0.13529(13) 0.0269(5) Uani 1 1 d . .
Sb1 Sb 1.11922(16) -0.16192(14) 0.76058(10) 0.0157(4) Uani 1 1 d . .
I23 I 1.15298(18) 0.36497(15) 0.50968(11) 0.0218(5) Uani 1 1 d . .
I25 I 0.92646(17) 0.06876(15) 0.48528(11) 0.0161(4) Uani 1 1 d . .
I21 I 1.24584(19) 0.14701(16) 0.61329(11) 0.0209(5) Uani 1 1 d . .
I22 I 1.38612(18) 0.16683(17) 0.42883(12) 0.0227(5) Uani 1 1 d . .
Cu3 Cu 0.7090(4) -0.4987(3) -0.2470(2) 0.0232(9) Uani 1 1 d . .
Cu4 Cu 0.4209(4) 0.4358(4) 0.1348(2) 0.0220(8) Uani 1 1 d . .
I26 I 0.83802(18) 0.28301(15) 0.37633(12) 0.0214(4) Uani 1 1 d . .
Cu1 Cu 0.2816(4) -0.5903(3) -0.1727(2) 0.0209(8) Uani 1 1 d . .
Cu2 Cu 0.5653(4) 0.4707(4) 0.4461(2) 0.0232(8) Uani 1 1 d . .
N3 N 0.1554(16) -0.6234(15) -0.2412(10) 0.021(4) Uani 1 1 d . .
N10 N 0.8576(15) -0.4676(15) -0.1997(11) 0.021(4) Uani 1 1 d . .
C19 C 0.930(2) -0.4431(18) -0.1608(14) 0.021(5) Uani 1 1 d . .
C5 C 0.079(2) -0.6503(18) -0.2775(13) 0.020(5) Uani 1 1 d . .
N16 N 0.4040(11) 0.3081(11) 0.0459(7) 0.023(3) Uani 1 1 d . .
N7 N 0.5501(11) 0.3418(11) 0.3569(8) 0.024(3) Uani 1 1 d . .
N6 N 0.7097(13) 0.5052(12) 0.5004(8) 0.028(3) Uani 1 1 d . .
N15 N 0.3440(11) 0.4199(10) 0.2178(8) 0.027(3) Uani 1 1 d . .
N14 N 0.5666(12) 0.4661(10) 0.1852(8) 0.025(3) Uani 1 1 d . .
N8 N 0.5210(12) 0.5793(11) 0.4013(8) 0.026(3) Uani 1 1 d . .
N13 N 0.3767(11) 0.5476(11) 0.0932(7) 0.024(3) Uani 1 1 d . .
N11 N 0.6614(11) -0.3845(10) -0.2874(7) 0.024(3) Uani 1 1 d . .
N1 N 0.2290(11) -0.6011(11) -0.0796(7) 0.024(3) Uani 1 1 d . .
C11 C 0.7872(16) 0.5231(13) 0.5353(10) 0.025(4) Uani 1 1 d . .
N5 N 0.4886(11) 0.4538(11) 0.5291(7) 0.024(3) Uani 1 1 d D .
N9 N 0.6282(11) -0.5201(10) -0.1682(8) 0.025(3) Uani 1 1 d . .
N2 N 0.3902(11) -0.6940(10) -0.2067(7) 0.024(3) Uani 1 1 d . .
N12 N 0.6948(12) -0.6278(11) -0.3374(8) 0.029(3) Uani 1 1 d . .
N4 N 0.3582(11) -0.4496(10) -0.1618(7) 0.022(3) Uani 1 1 d . .
C13 C 0.5393(14) 0.2778(13) 0.3014(9) 0.025(4) Uani 1 1 d D .
C31 C 0.3898(13) 0.2400(12) -0.0070(9) 0.021(3) Uani 1 1 d . .
C27 C 0.6432(17) 0.4790(13) 0.2187(10) 0.029(4) Uani 1 1 d . .
C15 C 0.4985(14) 0.6340(14) 0.3682(9) 0.025(4) Uani 1 1 d . .
C2 C 0.128(2) -0.6349(16) 0.0234(11) 0.029(5) Uani 1 1 d . .
H2A H 0.1239 -0.7117 0.0190 0.044 Uiso 1 1 calc GR .
H2B H 0.0573 -0.6116 0.0190 0.044 Uiso 1 1 calc GR .
H2C H 0.1647 -0.5933 0.0716 0.044 Uiso 1 1 calc GR .
C21 C 0.6435(13) -0.3295(14) -0.3194(9) 0.023(3) Uani 1 1 d . .
C16 C 0.466(3) 0.711(2) 0.3339(16) 0.038(9) Uani 1 1 d . U
H16A H 0.4682 0.6813 0.2804 0.057 Uiso 1 1 calc GR .
H16B H 0.5128 0.7768 0.3533 0.057 Uiso 1 1 calc GR .
H16C H 0.3941 0.7272 0.3442 0.057 Uiso 1 1 calc GR .
C25 C 0.3502(12) 0.6060(12) 0.0620(8) 0.020(3) Uani 1 1 d D .
C32 C 0.375(3) 0.1525(19) -0.0755(15) 0.024(7) Uani 1 1 d . .
H32A H 0.3311 0.1741 -0.1123 0.036 Uiso 1 1 calc GR .
H32B H 0.3400 0.0892 -0.0674 0.036 Uiso 1 1 calc GR .
H32C H 0.4429 0.1348 -0.0935 0.036 Uiso 1 1 calc GR .
C20 C 1.022(2) -0.401(2) -0.1026(14) 0.018(5) Uani 1 1 d . U
H20A H 1.0816 -0.4447 -0.1168 0.026 Uiso 1 1 calc GR .
H20B H 1.0026 -0.4060 -0.0551 0.026 Uiso 1 1 calc GR .
H20C H 1.0425 -0.3259 -0.0979 0.026 Uiso 1 1 calc GR .
C1 C 0.1854(13) -0.6171(13) -0.0349(8) 0.021(3) Uani 1 1 d . .
C7 C 0.3990(14) -0.3750(16) -0.1623(10) 0.031(4) Uani 1 1 d . .
C6 C -0.017(3) -0.679(2) -0.3222(18) 0.045(9) Uani 1 1 d . U
H6A H -0.0146 -0.6519 -0.3646 0.068 Uiso 1 1 calc GR .
H6B H -0.0738 -0.6472 -0.2934 0.068 Uiso 1 1 calc GR .
H6C H -0.0305 -0.7575 -0.3397 0.068 Uiso 1 1 calc GR .
C22 C 0.622(3) -0.257(3) -0.358(2) 0.056(11) Uani 1 1 d . U
H22A H 0.6189 -0.2943 -0.4112 0.084 Uiso 1 1 calc GR .
H22B H 0.6777 -0.1982 -0.3440 0.084 Uiso 1 1 calc GR .
H22C H 0.5547 -0.2279 -0.3463 0.084 Uiso 1 1 calc GR .
C28 C 0.747(2) 0.493(2) 0.2616(15) 0.033(6) Uani 1 1 d . .
H28A H 0.7981 0.5298 0.2401 0.050 Uiso 1 1 calc GR .
H28B H 0.7704 0.4218 0.2601 0.050 Uiso 1 1 calc GR .
H28C H 0.7424 0.5355 0.3129 0.050 Uiso 1 1 calc GR .
C30 C 0.265(3) 0.407(2) 0.3349(14) 0.039(7) Uani 1 1 d . .
H30A H 0.2399 0.3323 0.3283 0.058 Uiso 1 1 calc GR .
H30B H 0.2061 0.4528 0.3446 0.058 Uiso 1 1 calc GR .
H30C H 0.3193 0.4318 0.3767 0.058 Uiso 1 1 calc GR .
C12 C 0.8852(15) 0.5534(17) 0.5837(10) 0.019(4) Uani 1 1 d . .
H12A H 0.9377 0.5041 0.5631 0.029 Uiso 1 1 calc GR .
H12B H 0.8732 0.5489 0.6327 0.029 Uiso 1 1 calc GR .
H12C H 0.9103 0.6273 0.5879 0.029 Uiso 1 1 calc GR .
C23 C 0.6810(15) -0.6927(14) -0.3928(10) 0.027(4) Uani 1 1 d . .
C3 C 0.4529(13) -0.7470(11) -0.2312(8) 0.020(3) Uani 1 1 d . U
C9 C 0.4575(14) 0.4483(13) 0.5797(9) 0.023(3) Uani 1 1 d . U
C29 C 0.3078(13) 0.4138(13) 0.2682(9) 0.024(4) Uani 1 1 d . .
C17 C 0.5980(13) -0.5282(13) -0.1164(9) 0.022(3) Uani 1 1 d . .
C24 C 0.675(3) -0.778(3) -0.4606(19) 0.045(10) Uani 1 1 d . U
H24A H 0.6278 -0.7617 -0.4978 0.068 Uiso 1 1 calc GR .
H24B H 0.6491 -0.8454 -0.4531 0.068 Uiso 1 1 calc GR .
H24C H 0.7454 -0.7861 -0.4774 0.068 Uiso 1 1 calc GR .
C8 C 0.4663(19) -0.2817(18) -0.1626(13) 0.013(5) Uani 1 1 d . U
H8A H 0.5265 -0.3062 -0.1897 0.020 Uiso 1 1 calc GR .
H8B H 0.4911 -0.2390 -0.1116 0.020 Uiso 1 1 calc GR .
H8C H 0.4265 -0.2375 -0.1865 0.020 Uiso 1 1 calc GR .
C4 C 0.549(2) -0.812(2) -0.2660(15) 0.030(6) Uani 1 1 d . U
H4A H 0.5242 -0.8871 -0.2924 0.046 Uiso 1 1 calc GR .
H4B H 0.6036 -0.8098 -0.2263 0.046 Uiso 1 1 calc GR .
H4C H 0.5786 -0.7788 -0.3003 0.046 Uiso 1 1 calc GR .
C18 C 0.556(2) -0.534(2) -0.0479(14) 0.035(6) Uani 1 1 d . U
H18A H 0.4789 -0.5376 -0.0547 0.053 Uiso 1 1 calc GR .
H18B H 0.5819 -0.4692 -0.0071 0.053 Uiso 1 1 calc GR .
H18C H 0.5780 -0.5980 -0.0366 0.053 Uiso 1 1 calc GR .
C26 C 0.324(3) 0.676(2) 0.0294(16) 0.031(7) Uani 1 1 d D U
H26A H 0.3259 0.6441 -0.0240 0.047 Uiso 1 1 calc GR .
H26B H 0.3733 0.7400 0.0478 0.047 Uiso 1 1 calc GR .
H26C H 0.2531 0.6954 0.0396 0.047 Uiso 1 1 calc GR .
C14 C 0.521(4) 0.200(2) 0.2385(16) 0.054(12) Uani 1 1 d D U
H14A H 0.5034 0.2299 0.1985 0.082 Uiso 1 1 calc GR .
H14B H 0.4631 0.1500 0.2413 0.082 Uiso 1 1 calc GR .
H14C H 0.5844 0.1604 0.2288 0.082 Uiso 1 1 calc GR .
C10 C 0.410(2) 0.444(2) 0.6489(13) 0.042(7) Uani 1 1 d D U
H10A H 0.3826 0.3701 0.6427 0.063 Uiso 1 1 calc GR .
H10B H 0.3520 0.4914 0.6573 0.063 Uiso 1 1 calc GR .
H10C H 0.4631 0.4684 0.6914 0.063 Uiso 1 1 calc GR .

loop_
_atom_site_aniso_label
_atom_site_aniso_U_11
_atom_site_aniso_U_22
_atom_site_aniso_U_33
_atom_site_aniso_U_23
_atom_site_aniso_U_13
_atom_site_aniso_U_12
Sb9 0.0129(10) 0.0167(8) 0.0139(8) 0.0049(7) 0.0013(7) 0.0003(7)
I14 0.0180(12) 0.0218(9) 0.0131(9) 0.0039(7) 0.0013(8) 0.0009(8)
I9 0.0216(10) 0.0191(8) 0.0273(9) 0.0039(6) 0.0027(7) 0.0037(7)
Sb4 0.0130(10) 0.0148(7) 0.0152(8) 0.0042(6) 0.0021(7) 0.0017(7)
I13 0.0253(12) 0.0166(9) 0.0283(10) 0.0058(7) 0.0075(8) 0.0058(7)
I7 0.0172(12) 0.0222(9) 0.0145(9) 0.0048(7) 0.0011(8) 0.0016(8)
I15 0.0157(11) 0.0250(10) 0.0284(10) 0.0075(8) 0.0055(8) -0.0007(8)
I24 0.0169(11) 0.0188(9) 0.0143(9) 0.0046(7) 0.0001(8) 0.0027(7)
I12 0.0140(10) 0.0250(9) 0.0227(9) 0.0072(7) 0.0021(7) 0.0005(7)
I16 0.0242(13) 0.0181(9) 0.0300(11) 0.0050(8) 0.0035(9) 0.0043(8)
I30 0.0190(11) 0.0276(9) 0.0132(9) 0.0066(7) 0.0011(8) 0.0018(7)
I11 0.0178(11) 0.0178(9) 0.0146(9) 0.0046(7) 0.0017(7) 0.0012(8)
Sb6 0.0168(10) 0.0150(7) 0.0156(8) 0.0049(6) 0.0022(6) 0.0018(6)
I31 0.0120(11) 0.0252(10) 0.0226(10) 0.0088(8) 0.0022(8) -0.0013(8)
I33 0.0176(11) 0.0221(9) 0.0220(9) 0.0072(8) 0.0048(8) 0.0001(8)
Sb10 0.0151(10) 0.0161(8) 0.0145(8) 0.0038(7) 0.0023(7) 0.0013(7)
Sb3 0.0139(10) 0.0164(8) 0.0139(8) 0.0044(7) 0.0013(7) 0.0012(7)
Sb2 0.0120(10) 0.0167(8) 0.0144(8) 0.0054(7) 0.0010(7) 0.0028(7)
I4 0.0173(11) 0.0267(10) 0.0155(9) 0.0069(7) -0.0008(8) -0.0007(8)
I27 0.0164(11) 0.0219(9) 0.0219(9) 0.0042(7) 0.0046(7) -0.0002(7)
I17 0.0290(12) 0.0190(9) 0.0150(9) 0.0046(7) 0.0021(8) 0.0035(8)
I29 0.0270(11) 0.0160(8) 0.0257(8) 0.0057(6) 0.0060(7) 0.0044(7)
I28 0.0147(11) 0.0180(9) 0.0142(9) 0.0059(7) 0.0018(8) 0.0002(7)
I10 0.0167(12) 0.0258(10) 0.0258(11) 0.0087(8) 0.0058(9) 0.0012(8)
Sb7 0.0139(10) 0.0157(8) 0.0139(8) 0.0036(6) 0.0007(7) 0.0004(7)
Sb5 0.0136(10) 0.0157(8) 0.0150(8) 0.0037(6) 0.0019(7) 0.0010(7)
I5 0.0239(11) 0.0175(9) 0.0277(10) 0.0068(7) 0.0049(8) 0.0053(7)
I8 0.0154(11) 0.0235(9) 0.0140(9) 0.0047(7) 0.0013(7) 0.0020(7)
I1 0.0205(12) 0.0277(10) 0.0176(9) 0.0076(8) -0.0021(8) 0.0008(8)
I6 0.0126(11) 0.0274(10) 0.0234(9) 0.0088(8) 0.0021(8) 0.0005(8)
I19 0.0149(10) 0.0174(8) 0.0261(9) 0.0075(6) 0.0023(7) 0.0004(6)
I3 0.0184(11) 0.0163(7) 0.0229(9) 0.0051(6) 0.0043(7) 0.0003(6)
I34 0.0179(11) 0.0272(10) 0.0154(9) 0.0075(7) 0.0004(8) -0.0016(8)
I20 0.0248(13) 0.0245(9) 0.0138(9) 0.0045(7) 0.0011(8) 0.0027(8)
Sb8 0.0158(10) 0.0146(7) 0.0133(8) 0.0034(6) 0.0021(7) 0.0020(7)
I32 0.0247(12) 0.0156(9) 0.0287(10) 0.0049(7) 0.0030(8) 0.0035(7)
I2 0.0238(11) 0.0187(8) 0.0268(10) 0.0053(7) 0.0048(8) 0.0065(7)
I18 0.0366(13) 0.0146(8) 0.0294(10) 0.0046(7) 0.0089(9) 0.0064(7)
Sb1 0.0164(10) 0.0162(7) 0.0142(7) 0.0042(6) 0.0017(6) 0.0022(6)
I23 0.0261(13) 0.0155(9) 0.0236(10) 0.0050(7) 0.0029(9) 0.0053(8)
I25 0.0159(11) 0.0175(8) 0.0152(9) 0.0055(7) 0.0016(8) 0.0016(7)
I21 0.0287(12) 0.0196(8) 0.0130(8) 0.0027(7) 0.0002(7) 0.0060(8)
I22 0.0145(11) 0.0268(10) 0.0266(9) 0.0074(7) 0.0049(7) -0.0001(8)
Cu3 0.023(2) 0.0218(17) 0.0255(18) 0.0077(14) 0.0024(15) 0.0016(15)
Cu4 0.0182(18) 0.0255(16) 0.0221(17) 0.0069(14) 0.0023(14) 0.0017(13)
I26 0.0241(11) 0.0149(8) 0.0246(9) 0.0048(6) 0.0029(7) 0.0036(7)
Cu1 0.022(2) 0.0224(17) 0.0176(16) 0.0044(13) 0.0022(14) 0.0020(14)
Cu2 0.022(2) 0.0235(16) 0.0228(16) 0.0056(13) 0.0016(14) 0.0019(14)
N3 0.022(11) 0.018(7) 0.021(8) 0.001(6) 0.003(7) 0.005(7)
N10 0.004(8) 0.023(7) 0.034(10) 0.005(7) 0.005(7) 0.002(6)
C19 0.013(11) 0.019(9) 0.033(12) 0.007(8) 0.010(9) 0.001(7)
C5 0.025(13) 0.020(9) 0.020(9) 0.008(7) 0.013(9) 0.011(8)
N16 0.017(7) 0.024(7) 0.028(7) 0.008(6) 0.003(6) -0.003(5)
N7 0.016(7) 0.025(7) 0.031(8) 0.009(6) 0.006(6) 0.005(6)
N6 0.028(9) 0.030(8) 0.024(7) 0.005(6) 0.005(7) 0.002(6)
N15 0.026(8) 0.020(7) 0.034(8) 0.009(6) -0.001(6) -0.003(6)
N14 0.027(9) 0.017(7) 0.027(7) 0.004(5) -0.006(6) -0.002(6)
N8 0.030(8) 0.023(7) 0.024(7) 0.006(6) 0.003(6) 0.000(6)
N13 0.022(8) 0.023(7) 0.025(7) 0.005(6) 0.007(6) -0.001(6)
N11 0.026(8) 0.019(7) 0.026(7) 0.005(6) 0.004(6) 0.008(6)
N1 0.026(8) 0.026(7) 0.023(7) 0.010(6) 0.004(6) 0.004(6)
C11 0.024(11) 0.020(8) 0.030(9) 0.003(7) 0.009(8) 0.004(7)
N5 0.021(8) 0.025(7) 0.026(7) 0.010(6) 0.000(6) -0.003(6)
N9 0.027(8) 0.021(7) 0.029(7) 0.010(6) 0.006(6) 0.003(6)
N2 0.023(8) 0.023(7) 0.023(7) 0.002(5) 0.001(6) -0.001(6)
N12 0.028(9) 0.033(8) 0.027(8) 0.010(6) 0.004(6) 0.003(6)
N4 0.028(8) 0.020(6) 0.019(6) 0.005(5) 0.002(6) 0.004(6)
C13 0.028(10) 0.026(9) 0.027(9) 0.010(7) 0.012(7) 0.009(7)
C31 0.020(9) 0.021(8) 0.024(8) 0.008(7) 0.001(6) 0.008(6)
C27 0.034(12) 0.017(8) 0.032(10) 0.004(7) 0.001(9) -0.003(8)
C15 0.017(9) 0.028(9) 0.025(8) 0.001(7) 0.002(7) -0.007(7)
C2 0.045(15) 0.021(9) 0.024(11) 0.011(9) 0.002(10) -0.006(9)
C21 0.015(9) 0.032(9) 0.026(8) 0.013(7) 0.005(6) 0.007(7)
C16 0.038(10) 0.037(9) 0.038(9) 0.012(4) 0.004(3) 0.003(3)
C25 0.014(8) 0.021(7) 0.023(8) 0.006(6) -0.002(6) 0.003(6)
C32 0.046(17) 0.009(9) 0.022(11) 0.007(8) 0.015(11) 0.011(9)
C20 0.017(6) 0.017(6) 0.018(6) 0.006(3) 0.001(3) 0.001(3)
C1 0.020(9) 0.027(8) 0.013(7) 0.000(6) 0.001(6) 0.004(6)
C7 0.014(9) 0.051(12) 0.028(9) 0.013(8) 0.000(7) 0.001(8)
C6 0.061(18) 0.024(12) 0.046(14) 0.016(10) -0.022(12) -0.030(11)
C22 0.040(19) 0.067(19) 0.07(2) 0.033(16) -0.011(15) -0.004(15)
C28 0.014(11) 0.041(13) 0.046(16) 0.020(12) -0.006(10) -0.004(9)
C30 0.06(2) 0.033(12) 0.029(13) 0.017(10) 0.005(13) -0.003(12)
C12 0.008(9) 0.030(10) 0.017(9) 0.007(8) -0.009(7) -0.006(7)
C23 0.028(10) 0.032(9) 0.029(9) 0.017(8) 0.007(7) 0.007(8)
C3 0.022(8) 0.012(6) 0.022(7) 0.000(5) 0.002(6) -0.010(5)
C9 0.027(8) 0.026(7) 0.021(7) 0.014(6) 0.002(6) 0.007(6)
C29 0.012(8) 0.027(8) 0.028(9) 0.002(7) 0.005(7) -0.004(6)
C17 0.016(9) 0.028(8) 0.023(8) 0.012(7) -0.006(7) 0.004(6)
C24 0.045(10) 0.045(10) 0.045(10) 0.013(4) 0.005(3) 0.004(3)
C8 0.013(5) 0.015(5) 0.013(5) 0.004(3) 0.004(3) 0.000(3)
C4 0.028(14) 0.030(11) 0.037(12) 0.014(8) 0.010(10) 0.016(10)
C18 0.038(14) 0.031(11) 0.035(13) 0.018(10) -0.020(11) -0.013(10)
C26 0.037(13) 0.024(11) 0.034(12) 0.004(8) 0.018(9) 0.014(9)
C14 0.054(19) 0.044(15) 0.07(2) 0.032(13) -0.006(12) 0.014(11)
C10 0.061(17) 0.034(11) 0.028(12) 0.012(10) -0.016(11) -0.001(11)

loop_
_atom_type_symbol
_atom_type_description
_atom_type_scat_dispersion_real
_atom_type_scat_dispersion_imag
_atom_type_scat_source
C C 0.0033 0.0016 'International Tables Vol C Tables 4.2.6.8 and 6.1.1.4'
H H 0.0000 0.0000 'International Tables Vol C Tables 4.2.6.8 and 6.1.1.4'
Cu Cu 0.3201 1.2651 'International Tables Vol C Tables 4.2.6.8 and 6.1.1.4'
I I -0.4742 1.8119 'International Tables Vol C Tables 4.2.6.8 and 6.1.1.4'
N N 0.0061 0.0033 'International Tables Vol C Tables 4.2.6.8 and 6.1.1.4'
Sb Sb -0.5866 1.5461 'International Tables Vol C Tables 4.2.6.8 and 6.1.1.4'

loop_
_geom_angle_atom_site_label_1
_geom_angle_atom_site_label_2
_geom_angle_atom_site_label_3
_geom_angle
I30 Sb9 I24 168.27(9)
I31 Sb9 I24 91.77(9)
I31 Sb9 I30 93.24(9)
I31 Sb9 I29 97.57(9)
I29 Sb9 I24 92.55(8)
I29 Sb9 I30 97.29(9)
I14 Sb4 I7 171.93(9)
I13 Sb4 I14 95.46(9)
I13 Sb4 I7 90.22(8)
I13 Sb4 I12 97.59(9)
I12 Sb4 I14 94.25(8)
I12 Sb4 I7 90.66(8)
Sb2 I7 Sb4 171.37(9)
Sb9 I24 Sb7 170.43(9)
I20 Sb6 I19 97.58(9)
I18 Sb6 I19 95.53(9)
I18 Sb6 I20 96.88(9)
I33 Sb10 I28 91.13(8)
I33 Sb10 I34 93.97(9)
I34 Sb10 I28 170.04(10)
I32 Sb10 I33 96.51(9)
I32 Sb10 I28 92.02(8)
I32 Sb10 I34 95.88(9)
I9 Sb3 I11 95.85(8)
I9 Sb3 I10 97.24(9)
I9 Sb3 I8 96.70(9)
I10 Sb3 I11 91.02(9)
I10 Sb3 I8 93.62(9)
I8 Sb3 I11 165.95(9)
I4 Sb2 I7 168.95(9)
I5 Sb2 I7 93.51(8)
I5 Sb2 I4 95.49(9)
I5 Sb2 I6 96.76(9)
I6 Sb2 I7 90.78(8)
I6 Sb2 I4 94.51(9)
Sb10 I28 Sb8 171.43(9)
I23 Sb7 I24 92.71(8)
I23 Sb7 I21 93.76(8)
I21 Sb7 I24 170.71(9)
I22 Sb7 I24 89.06(8)
I22 Sb7 I23 97.09(9)
I22 Sb7 I21 96.74(10)
I15 Sb5 I16 97.15(9)
I15 Sb5 I17 96.89(10)
I16 Sb5 I17 93.94(8)
I27 Sb8 I28 90.15(8)
I27 Sb8 I25 95.57(8)
I25 Sb8 I28 171.50(10)
I26 Sb8 I27 97.55(9)
I26 Sb8 I28 91.81(8)
I26 Sb8 I25 93.66(8)
I1 Sb1 I3 96.83(9)
I2 Sb1 I1 96.60(9)
I2 Sb1 I3 95.34(9)
N11 Cu3 N10 112.8(7)
N11 Cu3 N12 101.9(6)
N9 Cu3 N10 103.9(7)
N9 Cu3 N11 114.4(6)
N9 Cu3 N12 112.8(6)
N12 Cu3 N10 111.2(7)
N16 Cu4 N15 114.6(6)
N16 Cu4 N14 113.3(6)
N15 Cu4 N14 99.5(6)
N13 Cu4 N16 101.1(6)
N13 Cu4 N15 115.6(6)
N13 Cu4 N14 113.4(6)
N3 Cu1 N1 102.8(7)
N3 Cu1 N2 112.2(7)
N3 Cu1 N4 114.4(7)
N1 Cu1 N2 111.8(6)
N4 Cu1 N1 113.8(6)
N4 Cu1 N2 102.2(6)
N7 Cu2 N6 114.9(6)
N7 Cu2 N5 114.5(6)
N8 Cu2 N7 99.7(6)
N8 Cu2 N6 113.8(6)
N8 Cu2 N5 117.2(6)
N5 Cu2 N6 97.8(6)
C5 N3 Cu1 172.8(19)
C19 N10 Cu3 165.9(19)
N10 C19 C20 174(2)
N3 C5 C6 177(3)
C31 N16 Cu4 174.7(14)
C13 N7 Cu2 171.1(13)
C11 N6 Cu2 174.7(15)
C29 N15 Cu4 174.5(15)
C27 N14 Cu4 172.6(15)
C15 N8 Cu2 172.0(14)
C25 N13 Cu4 173.3(13)
C21 N11 Cu3 168.4(13)
C1 N1 Cu1 168.3(14)
N6 C11 C12 176.0(19)
C9 N5 Cu2 171.6(15)
C17 N9 Cu3 168.4(15)
C3 N2 Cu1 172.7(13)
C23 N12 Cu3 171.5(14)
C7 N4 Cu1 173.8(14)
N7 C13 C14 176(3)
N16 C31 C32 178(2)
N14 C27 C28 178(2)
N8 C15 C16 173(2)
N11 C21 C22 178(3)
N13 C25 C26 177(2)
N1 C1 C2 178.5(18)
N4 C7 C8 173(2)
N12 C23 C24 173(2)
N2 C3 C4 174.4(17)
N5 C9 C10 177(2)
N15 C29 C30 178(2)
N9 C17 C18 177.1(19)

loop_
_geom_bond_atom_site_label_1
_geom_bond_atom_site_label_2
_geom_bond_distance
Sb9 I24 3.102(3)
Sb9 I30 2.909(3)
Sb9 I31 2.753(3)
Sb9 I29 2.762(3)
I14 Sb4 2.894(3)
I9 Sb3 2.755(3)
Sb4 I13 2.751(3)
Sb4 I7 3.198(3)
Sb4 I12 2.771(3)
I7 Sb2 3.157(3)
I15 Sb5 2.739(3)
I24 Sb7 3.238(3)
I16 Sb5 2.780(3)
I11 Sb3 3.126(3)
Sb6 I19 2.800(3)
Sb6 I20 2.763(3)
Sb6 I18 2.755(3)
I33 Sb10 2.789(3)
Sb10 I28 3.152(3)
Sb10 I34 2.900(3)
Sb10 I32 2.749(3)
Sb3 I10 2.761(3)
Sb3 I8 2.914(3)
Sb2 I4 2.894(3)
Sb2 I5 2.747(3)
Sb2 I6 2.786(3)
I27 Sb8 2.771(3)
I17 Sb5 2.832(3)
I28 Sb8 3.204(3)
Sb7 I23 2.797(3)
Sb7 I21 2.827(3)
Sb7 I22 2.738(3)
I1 Sb1 2.772(3)
I3 Sb1 2.798(3)
Sb8 I25 2.885(3)
Sb8 I26 2.759(3)
I2 Sb1 2.755(3)
Cu3 N10 2.01(2)
Cu3 N11 1.979(13)
Cu3 N9 1.977(14)
Cu3 N12 2.003(15)
Cu4 N16 1.974(14)
Cu4 N15 1.992(15)
Cu4 N14 1.996(16)
Cu4 N13 1.951(14)
Cu1 N3 1.94(2)
Cu1 N1 1.995(13)
Cu1 N2 2.004(15)
Cu1 N4 1.985(14)
Cu2 N7 1.987(15)
Cu2 N6 2.008(17)
Cu2 N8 1.952(15)
Cu2 N5 1.996(14)
N3 C5 1.13(3)
N10 C19 1.11(3)
C19 C20 1.51(4)
C5 C6 1.41(4)
N16 C31 1.12(2)
N7 C13 1.13(2)
N6 C11 1.12(2)
N15 C29 1.13(2)
N14 C27 1.10(2)
N8 C15 1.12(2)
N13 C25 1.151(19)
N11 C21 1.099(19)
N1 C1 1.124(19)
C11 C12 1.46(3)
N5 C9 1.10(2)
N9 C17 1.12(2)
N2 C3 1.13(2)
N12 C23 1.13(2)
N4 C7 1.09(2)
C13 C14 1.314(18)
C31 C32 1.44(3)
C27 C28 1.48(3)
C15 C16 1.42(4)
C2 C1 1.45(2)
C21 C22 1.39(4)
C25 C26 1.29(2)
C7 C8 1.46(3)
C30 C29 1.46(3)
C23 C24 1.42(4)
C3 C4 1.61(3)
C9 C10 1.52(3)
C17 C18 1.48(3)

loop_
_twin_individual_id
_twin_individual_mass_fraction_refined
1 0.77(5)
2 0.23(5)
